data_2104390
loop_
_publ_author_name
'Gholivand, Khodayar'
'Mostaanzadeh, Hossein'
'Koval, Tomas'
'Dusek, Michal'
'Erben, Mauricio F.'
'Della V\'edova, Carlos O.'

_publ_section_title
;Synthesis, crystal structure and spectroscopic properties of a novel
 carbacylamidophosphate:
 <i>N</i>-(3-nitrobenzoyl)-<i>N</i>',<i>N</i>''-bis(<i>tert</i>-butyl)phosphoric
 triamide
;
_journal_coeditor_code BP5021
_journal_issue 4
_journal_name_full 'Acta Crystallographica Section B'
_journal_page_first 502
_journal_page_last 508
_journal_paper_doi 10.1107/S0108768109020023
_journal_volume 65
_journal_year 2009
_chemical_formula_sum 'C90 H150 N24 O24 P6'
_chemical_formula_weight 2138.16
_chemical_name_systematic ' ?'
_space_group_IT_number 2
_symmetry_cell_setting triclinic
_symmetry_space_group_name_Hall '-P 1'
_symmetry_space_group_name_H-M 'P -1'
_cell_angle_alpha 87.8019(12)
_cell_angle_beta 70.8182(13)
_cell_angle_gamma 83.8446(14)
_cell_formula_units_Z 1
_cell_length_a 13.1528(2)
_cell_length_b 13.7179(2)
_cell_length_c 16.5876(2)
_cell_measurement_reflns_used 14590
_cell_measurement_temperature 120
_cell_measurement_theta_max 39.3259
_cell_measurement_theta_min 2.5979
_cell_volume 2810.41(7)
_computing_cell_refinement 'Crysalis RED (Oxford diffraction, 2007)'
_computing_data_collection 'Crysalis CCD (Oxford diffraction, 2007)'
_computing_data_reduction 'Crysalis RED (Oxford diffraction, 2007)'
_computing_molecular_graphics 'Diamond (Brandenburg & Putz, 2005)'
_computing_publication_material 'Jana2006 (Petricek, Dusek & Palatinus, 2006)'
_computing_structure_refinement 'Jana2006 (Petricek, Dusek & Palatinus, 2006)'
_computing_structure_solution 'Superflip(Palatinus L., Chapuis G., 2007)'
_diffrn_ambient_temperature 120
_diffrn_detector_area_resol_mean 8.3438
_diffrn_measured_fraction_theta_full 0.98
_diffrn_measured_fraction_theta_max 0.98
_diffrn_measurement_device 'four-cycle diffractometer'
_diffrn_measurement_device_type 'Oxford Diffraction CCD'
_diffrn_measurement_method 'Rotation method data acquisition using \w scans'
_diffrn_radiation_monochromator graphite
_diffrn_radiation_source 'X-ray tube'
_diffrn_radiation_type 'Mo K\a'
_diffrn_radiation_wavelength 0.71073
_diffrn_reflns_av_R_equivalents 0.0277
_diffrn_reflns_av_sigmaI/netI 0.0387
_diffrn_reflns_limit_h_max 16
_diffrn_reflns_limit_h_min -16
_diffrn_reflns_limit_k_max 17
_diffrn_reflns_limit_k_min -17
_diffrn_reflns_limit_l_max 20
_diffrn_reflns_limit_l_min -20
_diffrn_reflns_number 34749
_diffrn_reflns_reduction_process
; Integration of the CCD images was done by program Crysalis RED
(Oxford diffraction, 2007). The same program was used for indexing of the
crystal shape and absorption correction.
;
_diffrn_reflns_theta_full 26.54
_diffrn_reflns_theta_max 26.54
_diffrn_reflns_theta_min 2.75
_exptl_absorpt_coefficient_mu 0.172
_exptl_absorpt_correction_T_max 0.963
_exptl_absorpt_correction_T_min 0.945
_exptl_absorpt_correction_type multi-scan
_exptl_absorpt_process_details
;
CrysAlis RED, Oxford Diffraction Ltd.,
Version 1.171.32.16 (release 23-01-2008 CrysAlis171 .NET)
(compiled Jan 23 2008,18:08:03)
Empirical absorption correction using spherical harmonics,
 implemented in SCALE3 ABSPACK scaling algorithm.
;
_exptl_crystal_colour 'pale yellow'
_exptl_crystal_density_diffrn 1.2629
_exptl_crystal_density_method 'not measured'
_exptl_crystal_description 'irregular shape'
_exptl_crystal_F_000 1140
_exptl_crystal_size_max 0.6658
_exptl_crystal_size_mid 0.2607
_exptl_crystal_size_min 0.2202
_refine_diff_density_max 0.37
_refine_diff_density_min -0.35
_refine_ls_extinction_method none
_refine_ls_goodness_of_fit_ref 1.79
_refine_ls_hydrogen_treatment constr
_refine_ls_number_constraints 300
_refine_ls_number_parameters 679
_refine_ls_number_reflns 11679
_refine_ls_number_restraints 0
_refine_ls_R_factor_all 0.0692
_refine_ls_R_factor_gt 0.0416
_refine_ls_shift/su_max 0.0460
_refine_ls_shift/su_mean 0.0018
_refine_ls_structure_factor_coef F
_refine_ls_weighting_details w=1/(\s^2^(F)+0.0001F^2^)
_refine_ls_weighting_scheme sigma
_refine_ls_wR_factor_gt 0.0432
_refine_ls_wR_factor_ref 0.0443
_reflns_number_gt 7286
_reflns_number_total 11679
_reflns_threshold_expression I>3\s(I)
_cod_data_source_file bp5021.cif
_cod_data_source_block I
_cod_database_code 2104390

loop_
_symmetry_equiv_pos_site_id
_symmetry_equiv_pos_as_xyz
1 x,y,z
2 -x,-y,-z

loop_
_atom_site_type_symbol
_atom_site_label
_atom_site_fract_x
_atom_site_fract_y
_atom_site_fract_z
_atom_site_U_iso_or_equiv
_atom_site_adp_type
_atom_site_calc_flag
_atom_site_refinement_flags
_atom_site_occupancy
_atom_site_disorder_assembly
_atom_site_disorder_group
P P1 0.88086(4) 0.40917(4) 0.10429(3) 0.02764(18) Uani d . 1 . .
P P2 0.50902(4) 0.14229(4) 0.18806(3) 0.02790(19) Uani d . 1 . .
P P3 0.20898(4) 0.11482(4) 0.42939(3) 0.02812(19) Uani d . 1 . .
O O1 0.64239(12) 0.29458(12) -0.31107(11) 0.0607(8) Uani d . 1 . .
O O11 0.05296(10) -0.00015(10) 0.39539(8) 0.0370(5) Uani d . 1 . .
O O4 0.97334(10) 0.46291(10) 0.10079(8) 0.0379(5) Uani d . 1 . .
O O10 -0.10680(13) -0.18281(12) 0.23778(10) 0.0554(7) Uani d . 1 . .
O O8 0.41323(10) 0.08718(9) 0.20723(8) 0.0344(5) Uani d . 1 . .
O O9 -0.01813(12) -0.23171(12) 0.10865(10) 0.0592(7) Uani d . 1 . .
O O5 0.27968(13) 0.52456(12) 0.47006(11) 0.0646(8) Uani d . 1 . .
O O7 0.66664(10) 0.24902(9) 0.23026(8) 0.0337(5) Uani d . 1 . .
N N1 0.63704(14) 0.29631(13) -0.23609(13) 0.0443(8) Uani d . 1 . .
N N11 0.18432(11) 0.04104(11) 0.51124(9) 0.0278(6) Uani d . 1 . .
N N5 0.26939(16) 0.56268(15) 0.53776(14) 0.0557(9) Uani d . 1 . .
O O12 0.31085(11) 0.15909(11) 0.41082(8) 0.0484(6) Uani d . 1 . .
O O3 0.73101(10) 0.32642(9) 0.03265(8) 0.0342(5) Uani d . 1 . .
O O6 0.19059(16) 0.55881(17) 0.60175(12) 0.1027(11) Uani d . 1 . .
N N9 -0.02620(15) -0.18767(12) 0.17387(12) 0.0413(8) Uani d . 1 . .
O O2 0.56822(13) 0.25917(13) -0.17757(11) 0.0630(8) Uani d . 1 . .
N N8 0.51104(12) 0.23592(11) 0.12389(9) 0.0327(6) Uani d . 1 . .
N N3 0.89290(12) 0.29342(11) 0.12757(11) 0.0414(7) Uani d . 1 . .
N N7 0.62500(12) 0.07758(11) 0.14506(10) 0.0326(6) Uani d . 1 . .
N N6 0.50668(12) 0.18549(11) 0.28423(9) 0.0285(6) Uani d . 1 . .
N N4 0.76491(11) 0.45248(10) 0.17169(9) 0.0271(6) Uani d . 1 . .
N N10 0.21783(11) 0.05329(11) 0.33994(9) 0.0278(6) Uani d . 1 . .
N N2 0.87127(11) 0.41812(10) 0.00427(9) 0.0278(6) Uani d . 1 . .
C C20 0.64141(16) 0.38284(14) 0.45655(13) 0.0353(8) Uani d . 1 . .
C C18 0.46852(16) 0.32945(16) 0.52213(13) 0.0441(9) Uani d . 1 . .
N N12 0.10135(15) 0.19181(12) 0.44507(11) 0.0473(8) Uani d . 1 . .
C C39a 0.0732(2) 0.2911(2) 0.4804(3) 0.0328(11) Uani d . 0.709(14) . .
C C39b 0.0810(6) 0.2788(6) 0.5014(5) 0.0328(11) Uani d . 0.291(14) . .
C C3 0.86794(16) 0.44105(15) -0.25575(13) 0.0425(9) Uani d . 1 . .
C C38 0.25833(15) -0.03726(14) 0.53150(12) 0.0359(8) Uani d . 1 . .
C C16 0.56882(14) 0.28674(13) 0.37565(11) 0.0276(7) Uani d . 1 . .
C C31 0.14952(14) -0.04617(13) 0.25189(11) 0.0276(7) Uani d . 1 . .
C C8 0.98429(15) 0.23395(13) 0.14361(11) 0.0339(8) Uani d . 1 . .
C C9a 0.7228(4) 0.5575(3) 0.1958(5) 0.0293(11) Uani d . 0.530(17) . .
C C9b 0.7163(5) 0.5564(4) 0.1746(5) 0.0293(11) Uani d . 0.470(17) . .
C C17 0.47647(15) 0.28345(14) 0.44706(12) 0.0362(8) Uani d . 1 . .
C C34 0.15470(17) -0.13395(14) 0.10106(13) 0.0378(9) Uani d . 1 . .
C C24 0.42503(14) 0.31796(14) 0.13302(12) 0.0327(8) Uani d . 1 . .
C C19 0.55164(16) 0.37941(15) 0.52804(13) 0.0389(8) Uani d . 1 . .
C C4 0.79066(16) 0.39602(15) -0.27713(13) 0.0398(8) Uani d . 1 . .
C C5 0.71873(15) 0.34629(13) -0.21364(13) 0.0323(8) Uani d . 1 . .
C C1 0.79765(14) 0.38574(13) -0.10969(11) 0.0271(7) Uani d . 1 . .
C C23 0.64395(15) -0.03201(13) 0.14509(12) 0.0383(8) Uani d . 1 . .
C C2 0.87213(15) 0.43590(14) -0.17329(12) 0.0344(8) Uani d . 1 . .
C C6 0.72022(14) 0.34082(13) -0.13113(12) 0.0296(7) Uani d . 1 . .
C C36 0.06258(15) -0.09452(13) 0.24985(12) 0.0278(7) Uani d . 1 . .
C C33 0.24160(18) -0.08738(14) 0.10364(13) 0.0419(9) Uani d . 1 . .
C C21 0.65208(15) 0.33799(13) 0.38127(12) 0.0332(8) Uani d . 1 . .
C C7 0.79748(14) 0.37470(13) -0.01909(11) 0.0279(7) Uani d . 1 . .
C C35 0.06708(16) -0.13687(13) 0.17467(12) 0.0313(8) Uani d . 1 . .
C C37 0.13701(14) 0.00310(13) 0.33431(11) 0.0275(7) Uani d . 1 . .
C C22 0.58387(15) 0.23881(13) 0.29190(11) 0.0281(7) Uani d . 1 . .
C C32 0.23946(16) -0.04328(14) 0.17842(12) 0.0339(8) Uani d . 1 . .
H H1c3 0.919147 0.476218 -0.298676 0.051 Uiso d . 1 . .
H H1c4 0.787481 0.399422 -0.334173 0.0478 Uiso d . 1 . .
H H1c6 0.668077 0.306157 -0.088519 0.0355 Uiso d . 1 . .
H H1c2 0.926502 0.466946 -0.159733 0.0413 Uiso d . 1 . .
H H1c17 0.417918 0.249044 0.444222 0.0435 Uiso d . 1 . .
H H1c18 0.404339 0.326585 0.570733 0.053 Uiso d . 1 . .
H H1c19 0.546862 0.410574 0.580181 0.0466 Uiso d . 1 . .
H H1c21 0.716352 0.341891 0.332919 0.0398 Uiso d . 1 . .
H H1c33 0.303985 -0.085411 0.05343 0.0503 Uiso d . 1 . .
H H1c32 0.300106 -0.010742 0.179441 0.0407 Uiso d . 1 . .
H H1c34 0.155265 -0.163516 0.049374 0.0454 Uiso d . 1 . .
H H1c36 0.000494 -0.098262 0.300043 0.0333 Uiso d . 1 . .
H H1n7 0.680662 0.109593 0.119933 0.0392 Uiso d . 1 . .
H H1n10 0.276475 0.054015 0.296068 0.0333 Uiso d . 1 . .
H H1n2 0.916033 0.452307 -0.033747 0.0334 Uiso d . 1 . .
H H1n3 0.837462 0.262118 0.131054 0.0496 Uiso d . 1 . .
H H1n4 0.721482 0.408941 0.197183 0.0325 Uiso d . 1 . .
H H1n6 0.453886 0.172695 0.329888 0.0342 Uiso d . 1 . .
H H1n8 0.568922 0.237849 0.079502 0.0393 Uiso d . 1 . .
H H1n11 0.119142 0.048749 0.547731 0.0333 Uiso d . 1 . .
H H1n12 0.050974 0.169886 0.429522 0.0568 Uiso d . 1 . .
C C13a 0.9597(2) 0.12773(19) 0.14475(19) 0.0571(11) Uani d . 1 . .
C C15a 1.0891(2) 0.2489(2) 0.07210(17) 0.0537(10) Uani d . 1 . .
C C14a 0.9930(2) 0.2605(2) 0.22893(17) 0.0645(12) Uani d . 1 . .
H H1c13a 1.017164 0.085201 0.154891 0.0685 Uiso d . 1 . .
H H2c13a 0.892892 0.119046 0.189329 0.0685 Uiso d . 1 . .
H H3c13a 0.95351 0.112039 0.090752 0.0685 Uiso d . 1 . .
H H1c14a 1.048792 0.217292 0.240744 0.0774 Uiso d . 1 . .
H H2c14a 1.010403 0.326961 0.226914 0.0774 Uiso d . 1 . .
H H3c14a 0.925195 0.25415 0.273092 0.0774 Uiso d . 1 . .
H H1c15a 1.145949 0.202105 0.078009 0.0644 Uiso d . 1 . .
H H2c15a 1.07959 0.24004 0.017991 0.0644 Uiso d . 1 . .
H H3c15a 1.107855 0.314084 0.075211 0.0644 Uiso d . 1 . .
C C11a 0.6031(2) 0.5591(7) 0.2446(4) 0.0478(13) Uani d . 0.571(3) . .
C C10a 0.7786(5) 0.5987(3) 0.2520(6) 0.0542(16) Uani d . 0.571(3) . .
C C12a 0.7402(5) 0.6177(4) 0.1139(5) 0.0519(16) Uani d . 0.571(3) . .
H H1c11a 0.592472 0.514751 0.292176 0.0574 Uiso d . 0.571(3) . .
H H2c11a 0.574649 0.624278 0.264999 0.0574 Uiso d . 0.571(3) . .
H H3c11a 0.566261 0.539355 0.207598 0.0574 Uiso d . 0.571(3) . .
H H1c12a 0.816269 0.616955 0.08376 0.0623 Uiso d . 0.571(3) . .
H H2c12a 0.70571 0.590037 0.078602 0.0623 Uiso d . 0.571(3) . .
H H3c12a 0.709426 0.6841 0.127927 0.0623 Uiso d . 0.571(3) . .
H H1c10a 0.766703 0.560219 0.303253 0.065 Uiso d . 0.571(3) . .
H H2c10a 0.854786 0.596534 0.221858 0.065 Uiso d . 0.571(3) . .
H H3c10a 0.749442 0.66535 0.266442 0.065 Uiso d . 0.571(3) . .
C C11b 0.6209(4) 0.5629(7) 0.2563(4) 0.0478(14) Uani d . 0.429(3) . .
C C10b 0.7989(6) 0.6219(4) 0.1817(4) 0.0542(18) Uani d . 0.429(3) . .
C C12b 0.6787(6) 0.5875(4) 0.0988(4) 0.0519(18) Uani d . 0.429(3) . .
H H1c11b 0.643596 0.535657 0.302536 0.0574 Uiso d . 0.429(3) . .
H H2c11b 0.593177 0.630326 0.268196 0.0574 Uiso d . 0.429(3) . .
H H3c11b 0.565233 0.526842 0.250096 0.0574 Uiso d . 0.429(3) . .
H H1c12b 0.739855 0.583888 0.047298 0.0623 Uiso d . 0.429(3) . .
H H2c12b 0.627698 0.544605 0.094378 0.0623 Uiso d . 0.429(3) . .
H H3c12b 0.644893 0.653604 0.106929 0.0623 Uiso d . 0.429(3) . .
H H1c10b 0.821541 0.601561 0.229723 0.065 Uiso d . 0.429(3) . .
H H2c10b 0.860385 0.616979 0.13052 0.065 Uiso d . 0.429(3) . .
H H3c10b 0.766939 0.688617 0.189477 0.065 Uiso d . 0.429(3) . .
C C29a 0.5900(2) -0.07471(19) 0.08806(17) 0.0509(10) Uani d . 1 . .
C C28a 0.7666(2) -0.0570(2) 0.10879(18) 0.0511(10) Uani d . 1 . .
C C30a 0.6013(2) -0.0737(2) 0.23590(17) 0.0660(11) Uani d . 1 . .
H H1c30a 0.620379 -0.143322 0.234728 0.0792 Uiso d . 1 . .
H H2c30a 0.632925 -0.043747 0.272089 0.0792 Uiso d . 1 . .
H H3c30a 0.524046 -0.060179 0.257655 0.0792 Uiso d . 1 . .
H H1c29a 0.605168 -0.144772 0.086442 0.0611 Uiso d . 1 . .
H H2c29a 0.513197 -0.057732 0.110373 0.0611 Uiso d . 1 . .
H H3c29a 0.617508 -0.048575 0.031394 0.0611 Uiso d . 1 . .
H H1c28a 0.783187 -0.126888 0.106546 0.0614 Uiso d . 1 . .
H H2c28a 0.793057 -0.030103 0.052308 0.0614 Uiso d . 1 . .
H H3c28a 0.800356 -0.029583 0.144737 0.0614 Uiso d . 1 . .
C C26a 0.4717(4) 0.4036(4) 0.0734(4) 0.0578(17) Uani d . 0.420(2) . .
C C25a 0.3379(5) 0.2798(4) 0.1096(4) 0.064(2) Uani d . 0.420(2) . .
C C27a 0.3803(6) 0.3611(5) 0.2245(3) 0.0638(19) Uani d . 0.420(2) . .
H H1c27a 0.335192 0.316481 0.26215 0.0766 Uiso d . 0.420(2) . .
H H2c27a 0.439411 0.370841 0.244183 0.0766 Uiso d . 0.420(2) . .
H H3c27a 0.338465 0.422818 0.223857 0.0766 Uiso d . 0.420(2) . .
H H1c26a 0.414794 0.454922 0.076662 0.0694 Uiso d . 0.420(2) . .
H H2c26a 0.52665 0.428535 0.090847 0.0694 Uiso d . 0.420(2) . .
H H3c26a 0.502518 0.380429 0.015709 0.0694 Uiso d . 0.420(2) . .
H H1c25a 0.313769 0.223958 0.144542 0.077 Uiso d . 0.420(2) . .
H H2c25a 0.278463 0.329893 0.118237 0.077 Uiso d . 0.420(2) . .
H H3c25a 0.364658 0.260787 0.050614 0.077 Uiso d . 0.420(2) . .
C C26b 0.4355(6) 0.3555(5) 0.0442(4) 0.0578(18) Uani d . 0.580(2) . .
C C25b 0.3114(7) 0.2849(6) 0.1760(5) 0.064(2) Uani d . 0.580(2) . .
C C27b 0.4448(7) 0.3955(6) 0.1858(5) 0.064(2) Uani d . 0.580(2) . .
H H1c27b 0.420899 0.379546 0.245466 0.0766 Uiso d . 0.580(2) . .
H H2c27b 0.521064 0.401898 0.166836 0.0766 Uiso d . 0.580(2) . .
H H3c27b 0.406632 0.456327 0.17655 0.0766 Uiso d . 0.580(2) . .
H H1c26b 0.383579 0.411374 0.048268 0.0694 Uiso d . 0.580(2) . .
H H2c26b 0.507266 0.374942 0.019296 0.0694 Uiso d . 0.580(2) . .
H H3c26b 0.424214 0.306429 0.009172 0.0694 Uiso d . 0.580(2) . .
H H1c25b 0.306284 0.254454 0.230065 0.077 Uiso d . 0.580(2) . .
H H2c25b 0.260546 0.34237 0.18461 0.077 Uiso d . 0.580(2) . .
H H3c25b 0.295324 0.239678 0.140141 0.077 Uiso d . 0.580(2) . .
C C44a 0.2131(6) -0.0621(5) 0.6246(3) 0.070(2) Uani d . 0.519(4) . .
C C43a 0.3701(5) -0.0051(5) 0.5130(6) 0.093(3) Uani d . 0.519(4) . .
C C45a 0.2627(6) -0.1245(4) 0.4773(4) 0.084(3) Uani d . 0.519(4) . .
H H1c45a 0.311778 -0.176695 0.487496 0.101 Uiso d . 0.519(4) . .
H H2c45a 0.191797 -0.146176 0.491778 0.101 Uiso d . 0.519(4) . .
H H3c45a 0.287193 -0.106184 0.418093 0.101 Uiso d . 0.519(4) . .
H H1c44a 0.205272 -0.004486 0.658009 0.0844 Uiso d . 0.519(4) . .
H H2c44a 0.143725 -0.085993 0.636035 0.0844 Uiso d . 0.519(4) . .
H H3c44a 0.261395 -0.111732 0.639203 0.0844 Uiso d . 0.519(4) . .
H H1c43a 0.401135 0.006835 0.452862 0.1122 Uiso d . 0.519(4) . .
H H2c43a 0.365236 0.053911 0.54382 0.1122 Uiso d . 0.519(4) . .
H H3c43a 0.414898 -0.055723 0.53038 0.1122 Uiso d . 0.519(4) . .
C C44b 0.1881(7) -0.0993(8) 0.6006(6) 0.070(2) Uani d . 0.481(4) . .
C C43b 0.3258(7) 0.0161(8) 0.5747(8) 0.093(4) Uani d . 0.481(4) . .
C C45b 0.3311(7) -0.0967(8) 0.4597(7) 0.084(3) Uani d . 0.481(4) . .
H H1c45b 0.379456 -0.142446 0.478244 0.101 Uiso d . 0.481(4) . .
H H2c45b 0.287549 -0.13178 0.436748 0.101 Uiso d . 0.481(4) . .
H H3c45b 0.372213 -0.054476 0.416541 0.101 Uiso d . 0.481(4) . .
H H1c44b 0.138497 -0.058954 0.645526 0.0844 Uiso d . 0.481(4) . .
H H2c44b 0.148199 -0.135213 0.57471 0.0844 Uiso d . 0.481(4) . .
H H3c44b 0.232277 -0.144474 0.623847 0.0844 Uiso d . 0.481(4) . .
H H1c43b 0.374411 0.053551 0.531832 0.1122 Uiso d . 0.481(4) . .
H H2c43b 0.278964 0.059145 0.618709 0.1122 Uiso d . 0.481(4) . .
H H3c43b 0.366653 -0.03145 0.598856 0.1122 Uiso d . 0.481(4) . .
C C40a 0.1090(4) 0.2965(3) 0.5592(4) 0.0517(15) Uani d . 0.756(3) . .
C C41a -0.0481(3) 0.3178(3) 0.5052(4) 0.0695(17) Uani d . 0.756(3) . .
C C42a 0.1323(4) 0.3590(3) 0.4116(4) 0.0605(16) Uani d . 0.756(3) . .
H H1c40a 0.093854 0.362455 0.580312 0.062 Uiso d . 0.756(3) . .
H H2c40a 0.070231 0.2533 0.602657 0.062 Uiso d . 0.756(3) . .
H H3c40a 0.185207 0.277051 0.54378 0.062 Uiso d . 0.756(3) . .
H H1c42a 0.11709 0.425006 0.432666 0.0725 Uiso d . 0.756(3) . .
H H2c42a 0.208694 0.340029 0.395365 0.0725 Uiso d . 0.756(3) . .
H H3c42a 0.108774 0.35521 0.362923 0.0725 Uiso d . 0.756(3) . .
H H1c41a -0.065767 0.383818 0.526146 0.0833 Uiso d . 0.756(3) . .
H H2c41a -0.070518 0.312601 0.456066 0.0833 Uiso d . 0.756(3) . .
H H3c41a -0.084758 0.273801 0.548879 0.0833 Uiso d . 0.756(3) . .
C C40b 0.1495(4) 0.2849(3) 0.5598(3) 0.0517(18) Uani d . 0.244(3) . .
C C41b -0.0310(3) 0.2526(3) 0.5538(3) 0.0695(17) Uani d . 0.244(3) . .
C C42b 0.0733(4) 0.3747(3) 0.4556(3) 0.0605(17) Uani d . 0.244(3) . .
H H1c40b 0.116947 0.33611 0.600841 0.062 Uiso d . 0.244(3) . .
H H2c40b 0.153244 0.223477 0.588905 0.062 Uiso d . 0.244(3) . .
H H3c40b 0.221124 0.298906 0.526088 0.062 Uiso d . 0.244(3) . .
H H1c42b 0.040569 0.425971 0.4966 0.0725 Uiso d . 0.244(3) . .
H H2c42b 0.144425 0.389378 0.42131 0.0725 Uiso d . 0.244(3) . .
H H3c42b 0.029833 0.370015 0.419597 0.0725 Uiso d . 0.244(3) . .
H H1c41b -0.065977 0.302907 0.595292 0.0833 Uiso d . 0.244(3) . .
H H2c41b -0.072958 0.247076 0.516861 0.0833 Uiso d . 0.244(3) . .
H H3c41b -0.024833 0.191205 0.582482 0.0833 Uiso d . 0.244(3) . .

loop_
_atom_site_aniso_label
_atom_site_aniso_U_11
_atom_site_aniso_U_22
_atom_site_aniso_U_33
_atom_site_aniso_U_12
_atom_site_aniso_U_13
_atom_site_aniso_U_23
_atom_site_aniso_type_symbol
P1 0.0212(3) 0.0252(3) 0.0338(3) -0.0081(2) -0.0045(2) 0.0091(2) P
P2 0.0264(3) 0.0274(3) 0.0264(3) -0.0057(2) -0.0029(2) -0.0010(2) P
P3 0.0312(3) 0.0283(3) 0.0247(3) -0.0109(2) -0.0067(2) 0.0019(2) P
O1 0.0618(11) 0.0792(13) 0.0508(11) -0.0141(9) -0.0289(9) -0.0041(9) O
O11 0.0263(7) 0.0505(9) 0.0317(8) -0.0134(7) -0.0021(6) -0.0086(6) O
O4 0.0284(8) 0.0458(9) 0.0429(8) -0.0197(7) -0.0137(6) 0.0222(7) O
O10 0.0568(11) 0.0629(11) 0.0538(11) -0.0246(9) -0.0213(9) -0.0081(8) O
O8 0.0286(7) 0.0398(8) 0.0314(8) -0.0118(6) -0.0021(6) -0.0054(6) O
O9 0.0624(11) 0.0637(11) 0.0646(11) 0.0088(9) -0.0392(9) -0.0345(9) O
O5 0.0749(12) 0.0683(12) 0.0643(12) -0.0240(10) -0.0343(10) -0.0149(9) O
O7 0.0288(7) 0.0394(8) 0.0291(7) -0.0140(6) -0.0014(6) 0.0025(6) O
N1 0.0404(11) 0.0449(12) 0.0520(13) -0.0046(9) -0.0213(10) 0.0030(9) N
N11 0.0191(8) 0.0351(9) 0.0243(9) -0.0043(7) -0.0003(6) 0.0026(7) N
N5 0.0576(14) 0.0610(14) 0.0562(14) -0.0258(11) -0.0220(11) -0.0063(11) N
O12 0.0507(9) 0.0651(10) 0.0280(8) -0.0400(8) 0.0001(7) -0.0026(7) O
O3 0.0332(8) 0.0334(8) 0.0314(8) -0.0169(6) -0.0004(6) 0.0026(6) O
O6 0.0784(14) 0.157(2) 0.0728(14) -0.0808(15) -0.0002(11) -0.0302(13) O
N9 0.0513(12) 0.0339(10) 0.0484(12) 0.0020(9) -0.0304(10) -0.0087(9) N
O2 0.0560(11) 0.0791(13) 0.0667(12) -0.0347(10) -0.0306(9) 0.0196(10) O
N8 0.0230(9) 0.0373(10) 0.0277(9) 0.0020(8) 0.0036(7) 0.0036(7) N
N3 0.0226(9) 0.0280(10) 0.0667(12) -0.0071(8) -0.0062(8) 0.0189(9) N
N7 0.0266(9) 0.0235(9) 0.0420(10) -0.0069(7) -0.0019(7) -0.0011(7) N
N6 0.0284(9) 0.0292(9) 0.0240(9) -0.0132(7) -0.0005(7) 0.0029(7) N
N4 0.0255(9) 0.0221(9) 0.0311(9) -0.0114(7) -0.0033(7) 0.0036(7) N
N10 0.0223(9) 0.0340(9) 0.0244(9) -0.0089(7) -0.0021(7) -0.0012(7) N
N2 0.0236(9) 0.0255(9) 0.0281(9) -0.0096(7) 0.0017(7) 0.0055(7) N
C20 0.0382(12) 0.0286(11) 0.0434(13) -0.0108(10) -0.0172(10) 0.0021(9) C
C18 0.0360(13) 0.0591(15) 0.0327(13) -0.0079(11) -0.0029(10) -0.0102(11) C
N12 0.0632(13) 0.0326(10) 0.0532(12) 0.0095(9) -0.0318(10) -0.0106(9) N
C39a 0.0410(14) 0.0272(15) 0.029(2) 0.0005(11) -0.0108(12) -0.0005(14) C
C39b 0.0410(14) 0.0272(15) 0.029(2) 0.0005(11) -0.0108(12) -0.0005(14) C
C3 0.0442(13) 0.0448(14) 0.0315(13) -0.0136(11) -0.0009(10) 0.0076(10) C
C38 0.0310(12) 0.0368(12) 0.0385(12) 0.0005(10) -0.0113(9) 0.0072(9) C
C16 0.0299(11) 0.0244(10) 0.0285(11) -0.0069(9) -0.0085(8) 0.0036(8) C
C31 0.0307(11) 0.0231(10) 0.0288(11) -0.0002(9) -0.0103(8) -0.0005(8) C
C8 0.0421(13) 0.0303(11) 0.0299(11) 0.0036(10) -0.0153(9) 0.0030(9) C
C9a 0.0310(13) 0.0259(12) 0.030(2) -0.0041(10) -0.0086(14) -0.0009(13) C
C9b 0.0310(13) 0.0259(12) 0.030(2) -0.0041(10) -0.0086(14) -0.0009(13) C
C17 0.0312(12) 0.0427(13) 0.0334(12) -0.0114(10) -0.0058(9) -0.0059(10) C
C34 0.0619(15) 0.0233(11) 0.0303(12) 0.0038(10) -0.0195(11) -0.0048(9) C
C24 0.0243(11) 0.0332(12) 0.0375(12) 0.0016(9) -0.0073(9) 0.0010(9) C
C19 0.0469(13) 0.0377(12) 0.0351(13) -0.0016(11) -0.0175(10) -0.0086(10) C
C4 0.0438(13) 0.0422(13) 0.0318(12) -0.0027(11) -0.0107(10) 0.0016(10) C
C5 0.0302(11) 0.0266(11) 0.0397(13) 0.0016(9) -0.0122(9) -0.0014(9) C
C1 0.0250(10) 0.0202(10) 0.0303(11) -0.0011(8) -0.0016(8) -0.0007(8) C
C23 0.0446(13) 0.0267(11) 0.0369(12) -0.0005(10) -0.0053(10) 0.0004(9) C
C2 0.0345(12) 0.0318(12) 0.0332(12) -0.0099(9) -0.0042(9) 0.0005(9) C
C6 0.0255(11) 0.0226(10) 0.0348(12) 0.0004(9) -0.0033(9) 0.0037(8) C
C36 0.0301(11) 0.0236(10) 0.0298(11) 0.0016(9) -0.0113(9) -0.0005(8) C
C33 0.0535(15) 0.0324(12) 0.0314(12) -0.0026(11) -0.0028(10) -0.0012(9) C
C21 0.0322(12) 0.0330(12) 0.0341(12) -0.0085(10) -0.0092(9) 0.0033(9) C
C7 0.0247(10) 0.0202(10) 0.0325(11) -0.0037(8) -0.0005(8) 0.0004(8) C
C35 0.0415(12) 0.0200(10) 0.0369(12) 0.0026(9) -0.0203(10) -0.0019(8) C
C37 0.0259(11) 0.0273(11) 0.0298(11) -0.0034(9) -0.0093(9) -0.0002(8) C
C22 0.0297(11) 0.0244(10) 0.0288(11) -0.0068(9) -0.0069(9) 0.0059(8) C
C32 0.0369(12) 0.0301(11) 0.0323(12) -0.0049(9) -0.0074(9) -0.0013(9) C
C13a 0.0732(18) 0.0323(13) 0.0767(19) 0.0063(12) -0.0430(15) -0.0002(12) C
C15a 0.0323(13) 0.0719(18) 0.0559(15) 0.0093(12) -0.0162(11) -0.0147(13) C
C14a 0.105(2) 0.0589(17) 0.0387(14) -0.0304(15) -0.0305(14) 0.0104(12) C
C11a 0.0423(18) 0.0426(16) 0.048(2) 0.0023(16) -0.0022(16) -0.008(2) C
C10a 0.062(3) 0.038(2) 0.065(3) -0.0041(18) -0.023(2) -0.0215(19) C
C12a 0.068(3) 0.0314(19) 0.047(2) 0.0073(19) -0.0100(17) 0.0069(16) C
C11b 0.053(2) 0.041(2) 0.0413(18) 0.0040(19) -0.0059(15) -0.0081(17) C
C10b 0.062(3) 0.027(2) 0.072(2) -0.010(2) -0.0175(19) -0.0073(16) C
C12b 0.069(4) 0.040(2) 0.0484(19) 0.016(2) -0.028(2) -0.0004(16) C
C29a 0.0527(15) 0.0348(13) 0.0572(15) -0.0141(12) -0.0031(12) -0.0090(11) C
C28a 0.0515(14) 0.0342(13) 0.0620(16) 0.0080(11) -0.0141(12) -0.0053(11) C
C30a 0.085(2) 0.0497(16) 0.0481(15) 0.0060(15) -0.0058(13) 0.0119(12) C
C26a 0.0435(19) 0.046(3) 0.076(3) 0.0054(17) -0.013(2) 0.019(2) C
C25a 0.043(3) 0.059(2) 0.106(4) 0.0002(19) -0.047(3) 0.000(3) C
C27a 0.064(3) 0.055(3) 0.063(2) 0.0289(19) -0.017(2) -0.015(2) C
C26b 0.059(3) 0.058(2) 0.048(2) 0.021(2) -0.0140(19) 0.0069(17) C
C25b 0.025(4) 0.066(3) 0.089(3) 0.005(2) -0.007(2) 0.0130(19) C
C27b 0.073(4) 0.036(3) 0.086(2) 0.018(2) -0.036(2) -0.0159(18) C
C44a 0.093(4) 0.068(5) 0.0421(19) 0.027(3) -0.023(2) 0.010(2) C
C43a 0.035(2) 0.082(4) 0.164(7) 0.001(3) -0.039(4) 0.033(4) C
C45a 0.125(6) 0.045(3) 0.096(4) 0.046(4) -0.069(4) -0.026(3) C
C44b 0.060(3) 0.069(4) 0.068(4) 0.007(3) -0.009(2) 0.038(3) C
C43b 0.094(3) 0.073(5) 0.158(8) -0.002(3) -0.104(4) 0.003(5) C
C45b 0.083(4) 0.087(3) 0.062(7) 0.059(3) -0.017(4) -0.001(4) C
C40a 0.071(3) 0.045(2) 0.0412(16) -0.010(2) -0.020(2) -0.0064(14) C
C41a 0.060(2) 0.052(2) 0.091(3) 0.0190(18) -0.021(2) -0.0291(19) C
C42a 0.101(3) 0.0328(19) 0.045(2) -0.0119(19) -0.0184(19) 0.0074(15) C
C40b 0.069(3) 0.048(3) 0.0437(17) -0.001(2) -0.0269(19) -0.0083(15) C
C41b 0.052(3) 0.081(3) 0.058(2) 0.0003(19) 0.0061(19) -0.0287(18) C
C42b 0.091(3) 0.038(2) 0.0539(19) 0.020(2) -0.0330(18) -0.0057(15) C

loop_
_atom_type_symbol
_atom_type_scat_dispersion_real
_atom_type_scat_dispersion_imag
_atom_type_scat_source
C 0.003 0.002 'International Tables Vol C Tables  4.2.6.8 and 6.1.1.1'
N 0.006 0.003 'International Tables Vol C Tables  4.2.6.8 and 6.1.1.1'
O 0.011 0.006 'International Tables Vol C Tables  4.2.6.8 and 6.1.1.1'
P 0.102 0.094 'International Tables Vol C Tables  4.2.6.8 and 6.1.1.1'
H 0.000 0.000 'International Tables Vol C Tables  4.2.6.8 and 6.1.1.1'

loop_
_geom_angle_atom_site_label_1
_geom_angle_atom_site_label_2
_geom_angle_atom_site_label_3
_geom_angle_site_symmetry_1
_geom_angle_site_symmetry_2
_geom_angle_site_symmetry_3
_geom_angle
_geom_angle_publ_flag
O4 P1 N3 . . . 115.50(9) yes
O4 P1 N4 . . . 115.07(8) yes
O4 P1 N2 . . . 105.46(8) yes
N3 P1 N4 . . . 104.82(7) yes
N3 P1 N2 . . . 107.50(9) yes
N4 P1 N2 . . . 108.13(8) yes
O8 P2 N8 . . . 115.23(9) yes
O8 P2 N7 . . . 114.93(8) yes
O8 P2 N6 . . . 105.64(7) yes
N8 P2 N7 . . . 104.58(7) yes
N8 P2 N6 . . . 107.93(8) yes
N7 P2 N6 . . . 108.23(9) yes
N11 P3 O12 . . . 113.73(9) yes
N11 P3 N10 . . . 110.25(8) yes
N11 P3 N12 . . . 106.55(8) yes
O12 P3 N10 . . . 106.39(7) yes
O12 P3 N12 . . . 115.46(9) yes
N10 P3 N12 . . . 104.01(9) yes
O1 N1 O2 . . . 124.3(2) yes
O1 N1 C5 . . . 118.44(16) yes
O2 N1 C5 . . . 117.3(2) yes
P3 N11 C38 . . . 128.31(11) yes
P3 N11 H1n11 . . . 115.843 yes
C38 N11 H1n11 . . . 115.842 yes
O5 N5 O6 . . . 124.3(2) yes
O5 N5 C20 . . 2_666 118.21(17) yes
O6 N5 C20 . . 2_666 117.5(2) yes
O10 N9 O9 . . . 124.1(2) yes
O10 N9 C35 . . . 118.30(19) yes
O9 N9 C35 . . . 117.62(15) yes
P2 N8 C24 . . . 127.10(11) yes
P2 N8 H1n8 . . . 116.447 yes
C24 N8 H1n8 . . . 116.448 yes
P1 N3 C8 . . . 129.16(14) yes
P1 N3 H1n3 . . . 115.421 yes
C8 N3 H1n3 . . . 115.421 yes
P2 N7 C23 . . . 125.72(12) yes
P2 N7 H1n7 . . . 117.14 yes
C23 N7 H1n7 . . . 117.14 yes
P2 N6 C22 . . . 122.49(11) yes
P2 N6 H1n6 . . . 118.755 yes
C22 N6 H1n6 . . . 118.755 yes
P1 N4 H1n4 . . . 115.555 yes
P3 N10 C37 . . . 122.55(11) yes
P3 N10 H1n10 . . . 118.725 yes
C37 N10 H1n10 . . . 118.725 yes
P1 N2 C7 . . . 123.35(12) yes
P1 N2 H1n2 . . . 118.327 yes
C7 N2 H1n2 . . . 118.326 yes
N5 C20 C19 2_666 . . 117.8(2) yes
N5 C20 C21 2_666 . . 119.17(16) yes
C19 C20 C21 . . . 123.0(2) yes
C17 C18 C19 . . . 120.96(17) yes
C17 C18 H1c18 . . . 119.517 yes
C19 C18 H1c18 . . . 119.518 yes
P3 N12 H1n12 . . . 113.923 yes
N12 C39a C40a . . . 109.8(3) yes
N12 C39a C41a . . . 109.8(3) yes
N12 C39a C42a . . . 106.8(3) yes
C40a C39a C41a . . . 109.7(4) yes
C40a C39a C42a . . . 110.4(4) yes
C41a C39a C42a . . . 110.4(4) yes
N12 C39b C40b . . . 119.2(5) yes
N12 C39b C41b . . . 92.5(5) yes
N12 C39b C42b . . . 113.2(6) yes
C40b C39b C41b . . . 109.7(6) yes
C40b C39b C42b . . . 110.4(6) yes
C41b C39b C42b . . . 110.4(5) yes
C4 C3 C2 . . . 120.89(18) yes
C4 C3 H1c3 . . . 119.555 yes
C2 C3 H1c3 . . . 119.554 yes
N11 C38 C44a . . . 108.4(3) yes
N11 C38 C43a . . . 111.4(3) yes
N11 C38 C45a . . . 106.9(3) yes
N11 C38 C44b . . . 106.2(4) yes
N11 C38 C43b . . . 105.1(4) yes
N11 C38 C45b . . . 116.7(5) yes
C44a C38 C43a . . . 109.2(5) yes
C44a C38 C45a . . . 110.5(4) yes
C43a C38 C45a . . . 110.4(4) yes
C44b C38 C43b . . . 106.0(6) yes
C44b C38 C45b . . . 112.1(6) yes
C43b C38 C45b . . . 109.9(6) yes
C17 C16 C21 . . . 118.54(18) yes
C17 C16 C22 . . . 123.84(18) yes
C21 C16 C22 . . . 117.61(15) yes
C36 C31 C37 . . . 116.29(14) yes
C36 C31 C32 . . . 119.33(18) yes
C37 C31 C32 . . . 124.35(18) yes
N3 C8 C13a . . . 105.76(19) yes
N3 C8 C15a . . . 110.14(17) yes
N3 C8 C14a . . . 110.49(16) yes
C13a C8 C15a . . . 109.89(17) yes
C13a C8 C14a . . . 110.2(2) yes
C15a C8 C14a . . . 110.2(2) yes
N4 C9a C11a . . . 107.2(4) yes
N4 C9a C10a . . . 111.7(5) yes
N4 C9a C12a . . . 108.3(5) yes
C11a C9a C10a . . . 109.1(6) yes
C11a C9a C12a . . . 110.1(5) yes
C10a C9a C12a . . . 110.5(5) yes
N4 C9b C11b . . . 104.5(5) yes
N4 C9b C10b . . . 107.9(5) yes
N4 C9b C12b . . . 114.6(5) yes
C11b C9b C10b . . . 109.1(6) yes
C11b C9b C12b . . . 110.1(5) yes
C10b C9b C12b . . . 110.5(5) yes
C18 C17 C16 . . . 120.5(2) yes
C18 C17 H1c17 . . . 119.741 yes
C16 C17 H1c17 . . . 119.741 yes
C33 C34 C35 . . . 118.3(2) yes
C33 C34 H1c34 . . . 120.858 yes
C35 C34 H1c34 . . . 120.859 yes
N8 C24 C26a . . . 109.6(2) yes
N8 C24 C25a . . . 107.1(3) yes
N8 C24 C27a . . . 112.9(3) yes
N8 C24 C26b . . . 106.8(3) yes
N8 C24 C25b . . . 111.9(3) yes
N8 C24 C27b . . . 107.5(4) yes
C26a C24 C25a . . . 110.9(4) yes
C26a C24 C27a . . . 105.9(3) yes
C25a C24 C27a . . . 110.5(4) yes
C26b C24 C25b . . . 109.7(5) yes
C26b C24 C27b . . . 110.8(4) yes
C25b C24 C27b . . . 109.9(4) yes
C20 C19 C18 . . . 117.6(2) yes
C20 C19 H1c19 . . . 121.206 yes
C18 C19 H1c19 . . . 121.207 yes
C3 C4 C5 . . . 117.7(2) yes
C3 C4 H1c4 . . . 121.148 yes
C5 C4 H1c4 . . . 121.147 yes
N1 C5 C4 . . . 118.2(2) yes
N1 C5 C6 . . . 119.11(16) yes
C4 C5 C6 . . . 122.7(2) yes
C2 C1 C6 . . . 118.66(18) yes
C2 C1 C7 . . . 124.04(19) yes
C6 C1 C7 . . . 117.28(15) yes
N7 C23 C29a . . . 110.00(18) yes
N7 C23 C28a . . . 106.04(16) yes
N7 C23 C30a . . . 111.23(16) yes
C29a C23 C28a . . . 109.70(18) yes
C29a C23 C30a . . . 110.1(2) yes
C28a C23 C30a . . . 109.7(2) yes
C3 C2 C1 . . . 120.4(2) yes
C3 C2 H1c2 . . . 119.799 yes
C1 C2 H1c2 . . . 119.799 yes
C5 C6 C1 . . . 119.65(16) yes
C5 C6 H1c6 . . . 120.174 yes
C1 C6 H1c6 . . . 120.175 yes
C31 C36 C35 . . . 118.93(15) yes
C31 C36 H1c36 . . . 120.536 yes
C35 C36 H1c36 . . . 120.535 yes
C34 C33 C32 . . . 120.53(17) yes
C34 C33 H1c33 . . . 119.734 yes
C32 C33 H1c33 . . . 119.733 yes
C20 C21 C16 . . . 119.39(16) yes
C20 C21 H1c21 . . . 120.304 yes
C16 C21 H1c21 . . . 120.304 yes
O3 C7 N2 . . . 121.03(18) yes
O3 C7 C1 . . . 120.06(18) yes
N2 C7 C1 . . . 118.91(15) yes
N9 C35 C34 . . . 119.28(19) yes
N9 C35 C36 . . . 118.04(15) yes
C34 C35 C36 . . . 122.7(2) yes
O11 C37 N10 . . . 120.59(17) yes
O11 C37 C31 . . . 120.15(18) yes
N10 C37 C31 . . . 119.23(14) yes
O7 C22 N6 . . . 120.57(17) yes
O7 C22 C16 . . . 119.70(18) yes
N6 C22 C16 . . . 119.73(14) yes
C31 C32 C33 . . . 120.2(2) yes
C31 C32 H1c32 . . . 119.881 yes
C33 C32 H1c32 . . . 119.882 yes
C8 C13a H1c13a . . . 109.471 yes
C8 C13a H2c13a . . . 109.471 yes
C8 C13a H3c13a . . . 109.471 yes
H1c13a C13a H2c13a . . . 109.471 yes
H1c13a C13a H3c13a . . . 109.471 yes
H2c13a C13a H3c13a . . . 109.471 yes
C8 C15a H1c15a . . . 109.471 yes
C8 C15a H2c15a . . . 109.471 yes
C8 C15a H3c15a . . . 109.471 yes
H1c15a C15a H2c15a . . . 109.47 yes
H1c15a C15a H3c15a . . . 109.472 yes
H2c15a C15a H3c15a . . . 109.471 yes
C8 C14a H1c14a . . . 109.471 yes
C8 C14a H2c14a . . . 109.471 yes
C8 C14a H3c14a . . . 109.471 yes
H1c14a C14a H2c14a . . . 109.471 yes
H1c14a C14a H3c14a . . . 109.471 yes
H2c14a C14a H3c14a . . . 109.471 yes
H1c11a C11a H2c11a . . . 109.472 yes
H1c11a C11a H3c11a . . . 109.47 yes
H2c11a C11a H3c11a . . . 109.471 yes
H1c10a C10a H2c10a . . . 109.471 yes
H1c10a C10a H3c10a . . . 109.472 yes
H1c12a C12a H2c12a . . . 109.471 yes
H1c12a C12a H3c12a . . . 109.471 yes
H2c12a C12a H3c12a . . . 109.471 yes
H1c11b C11b H2c11b . . . 109.472 yes
H1c11b C11b H3c11b . . . 109.47 yes
H2c11b C11b H3c11b . . . 109.471 yes
H1c10b C10b H2c10b . . . 109.471 yes
H1c10b C10b H3c10b . . . 109.472 yes
H2c10b C10b H3c10b . . . 109.471 yes
H1c12b C12b H2c12b . . . 109.471 yes
H1c12b C12b H3c12b . . . 109.471 yes
H2c12b C12b H3c12b . . . 109.471 yes
C23 C29a H1c29a . . . 109.471 yes
C23 C29a H2c29a . . . 109.472 yes
C23 C29a H3c29a . . . 109.471 yes
H1c29a C29a H2c29a . . . 109.471 yes
H1c29a C29a H3c29a . . . 109.471 yes
H2c29a C29a H3c29a . . . 109.471 yes
C23 C28a H1c28a . . . 109.471 yes
C23 C28a H2c28a . . . 109.471 yes
C23 C28a H3c28a . . . 109.471 yes
H1c28a C28a H2c28a . . . 109.471 yes
H1c28a C28a H3c28a . . . 109.471 yes
H2c28a C28a H3c28a . . . 109.471 yes
C23 C30a H1c30a . . . 109.471 yes
C23 C30a H2c30a . . . 109.471 yes
C23 C30a H3c30a . . . 109.471 yes
H1c30a C30a H2c30a . . . 109.472 yes
H1c30a C30a H3c30a . . . 109.471 yes
H2c30a C30a H3c30a . . . 109.471 yes
C24 C26a H1c26a . . . 109.472 yes
C24 C26a H2c26a . . . 109.471 yes
C24 C26a H3c26a . . . 109.471 yes
H1c26a C26a H2c26a . . . 109.471 yes
H1c26a C26a H3c26a . . . 109.471 yes
H2c26a C26a H3c26a . . . 109.471 yes
C24 C25a H1c25a . . . 109.471 yes
C24 C25a H2c25a . . . 109.471 yes
C24 C25a H3c25a . . . 109.472 yes
H1c25a C25a H2c25a . . . 109.472 yes
H1c25a C25a H3c25a . . . 109.47 yes
H2c25a C25a H3c25a . . . 109.471 yes
C24 C27a H1c27a . . . 109.471 yes
C24 C27a H2c27a . . . 109.471 yes
C24 C27a H3c27a . . . 109.471 yes
H1c27a C27a H2c27a . . . 109.471 yes
H1c27a C27a H3c27a . . . 109.471 yes
H2c27a C27a H3c27a . . . 109.472 yes
C24 C26b H1c26b . . . 108.824 yes
C24 C26b H2c26b . . . 107.481 yes
C24 C26b H3c26b . . . 112.076 yes
H1c26b C26b H2c26b . . . 109.471 yes
H1c26b C26b H3c26b . . . 109.471 yes
H2c26b C26b H3c26b . . . 109.471 yes
C24 C25b H1c25b . . . 110.425 yes
C24 C25b H2c25b . . . 107.411 yes
C24 C25b H3c25b . . . 110.558 yes
H1c25b C25b H2c25b . . . 109.472 yes
H1c25b C25b H3c25b . . . 109.47 yes
H2c25b C25b H3c25b . . . 109.471 yes
C24 C27b H1c27b . . . 111.887 yes
C24 C27b H2c27b . . . 108.129 yes
C24 C27b H3c27b . . . 108.37 yes
H1c27b C27b H2c27b . . . 109.471 yes
H1c27b C27b H3c27b . . . 109.471 yes
H2c27b C27b H3c27b . . . 109.472 yes
C38 C44a H1c44a . . . 109.471 yes
C38 C44a H2c44a . . . 109.471 yes
C38 C44a H3c44a . . . 109.471 yes
H1c44a C44a H2c44a . . . 109.471 yes
H1c44a C44a H3c44a . . . 109.472 yes
H2c44a C44a H3c44a . . . 109.47 yes
C38 C43a H1c43a . . . 109.472 yes
C38 C43a H2c43a . . . 109.471 yes
C38 C43a H3c43a . . . 109.471 yes
H1c43a C43a H2c43a . . . 109.47 yes
H1c43a C43a H3c43a . . . 109.472 yes
H2c43a C43a H3c43a . . . 109.471 yes
C38 C45a H1c45a . . . 109.471 yes
C38 C45a H2c45a . . . 109.471 yes
C38 C45a H3c45a . . . 109.471 yes
H1c45a C45a H2c45a . . . 109.472 yes
H1c45a C45a H3c45a . . . 109.471 yes
H2c45a C45a H3c45a . . . 109.471 yes
C38 C44b H1c44b . . . 110.864 yes
C38 C44b H2c44b . . . 107.324 yes
C38 C44b H3c44b . . . 110.204 yes
H1c44b C44b H2c44b . . . 109.471 yes
H1c44b C44b H3c44b . . . 109.472 yes
H2c44b C44b H3c44b . . . 109.471 yes
C38 C43b H1c43b . . . 108.357 yes
C38 C43b H2c43b . . . 110.382 yes
C38 C43b H3c43b . . . 109.668 yes
H1c43b C43b H2c43b . . . 109.47 yes
H1c43b C43b H3c43b . . . 109.472 yes
H2c43b C43b H3c43b . . . 109.471 yes
C38 C45b H1c45b . . . 110.846 yes
C38 C45b H2c45b . . . 108.074 yes
C38 C45b H3c45b . . . 109.482 yes
H1c45b C45b H2c45b . . . 109.472 yes
H1c45b C45b H3c45b . . . 109.471 yes
H2c45b C45b H3c45b . . . 109.471 yes
H1c40a C40a H2c40a . . . 109.471 yes
H1c40a C40a H3c40a . . . 109.471 yes
H2c40a C40a H3c40a . . . 109.471 yes
H1c41a C41a H2c41a . . . 109.471 yes
H1c41a C41a H3c41a . . . 109.47 yes
H2c41a C41a H3c41a . . . 109.472 yes
H1c42a C42a H2c42a . . . 109.471 yes
H1c42a C42a H3c42a . . . 109.471 yes
H2c42a C42a H3c42a . . . 109.472 yes
H1c40b C40b H2c40b . . . 109.471 yes
H1c40b C40b H3c40b . . . 109.471 yes
H2c40b C40b H3c40b . . . 109.471 yes
H1c41b C41b H2c41b . . . 109.471 yes
H1c41b C41b H3c41b . . . 109.47 yes
H2c41b C41b H3c41b . . . 109.472 yes
H1c42b C42b H2c42b . . . 109.471 yes
H1c42b C42b H3c42b . . . 109.471 yes
H2c42b C42b H3c42b . . . 109.472 yes

loop_
_geom_bond_atom_site_label_1
_geom_bond_atom_site_label_2
_geom_bond_site_symmetry_1
_geom_bond_site_symmetry_2
_geom_bond_distance
_geom_bond_publ_flag
P1 O4 . . 1.4727(15) yes
P1 N3 . . 1.6232(16) yes
P1 N4 . . 1.6324(13) yes
P1 N2 . . 1.7036(17) yes
P2 O8 . . 1.4774(14) yes
P2 N8 . . 1.6332(16) yes
P2 N7 . . 1.6330(14) yes
P2 N6 . . 1.7127(17) yes
P3 N11 . . 1.6275(15) yes
P3 O12 . . 1.4656(16) yes
P3 N10 . . 1.6996(16) yes
P3 N12 . . 1.6265(18) yes
O1 N1 . . 1.224(3) yes
O11 C37 . . 1.2337(19) yes
O10 N9 . . 1.226(2) yes
O9 N9 . . 1.228(3) yes
O5 N5 . . 1.218(3) yes
O7 C22 . . 1.2411(19) yes
N1 O2 . . 1.227(2) yes
N1 C5 . . 1.485(3) yes
N11 C38 . . 1.476(3) yes
N11 H1n11 . . 0.87 yes
N5 O6 . . 1.220(3) yes
N5 C20 . 2_666 1.487(3) yes
O3 C7 . . 1.236(2) yes
N9 C35 . . 1.478(3) yes
N8 C24 . . 1.482(2) yes
N8 H1n8 . . 0.87 yes
N3 C8 . . 1.471(3) yes
N3 H1n3 . . 0.87 yes
N7 C23 . . 1.497(2) yes
N7 H1n7 . . 0.87 yes
N6 C22 . . 1.354(3) yes
N6 H1n6 . . 0.87 yes
N4 H1n4 . . 0.87 yes
N10 C37 . . 1.356(3) yes
N10 H1n10 . . 0.87 yes
N2 C7 . . 1.355(3) yes
N2 H1n2 . . 0.87 yes
C20 C19 . . 1.375(3) yes
C20 C21 . . 1.372(3) yes
C18 C17 . . 1.386(3) yes
C18 C19 . . 1.382(3) yes
C18 H1c18 . . 0.96 yes
N12 H1n12 . . 0.87 yes
C39a C40a . . 1.533(8) yes
C39a C41a . . 1.518(4) yes
C39a C42a . . 1.505(6) yes
C39b C40b . . 1.533(11) yes
C39b C41b . . 1.518(8) yes
C39b C42b . . 1.505(9) yes
C3 C4 . . 1.389(3) yes
C3 C2 . . 1.386(3) yes
C3 H1c3 . . 0.96 yes
C38 C44a . . 1.501(5) yes
C38 C43a . . 1.510(7) yes
C38 C45a . . 1.510(7) yes
C38 C44b . . 1.514(10) yes
C38 C43b . . 1.559(13) yes
C38 C45b . . 1.468(10) yes
C16 C17 . . 1.394(2) yes
C16 C21 . . 1.393(3) yes
C16 C22 . . 1.504(3) yes
C31 C36 . . 1.392(3) yes
C31 C37 . . 1.501(3) yes
C31 C32 . . 1.395(2) yes
C8 C13a . . 1.524(3) yes
C8 C15a . . 1.522(3) yes
C8 C14a . . 1.518(4) yes
C9a C11a . . 1.513(6) yes
C9a C10a . . 1.518(12) yes
C9a C12a . . 1.526(10) yes
C9b C11b . . 1.513(8) yes
C9b C10b . . 1.518(10) yes
C9b C12b . . 1.526(11) yes
C17 H1c17 . . 0.96 yes
C34 C33 . . 1.381(3) yes
C34 C35 . . 1.379(2) yes
C34 H1c34 . . 0.96 yes
C24 C26a . . 1.550(6) yes
C24 C25a . . 1.475(7) yes
C24 C27a . . 1.552(5) yes
C24 C26b . . 1.508(8) yes
C24 C25b . . 1.539(9) yes
C24 C27b . . 1.499(9) yes
C19 H1c19 . . 0.96 yes
C4 C5 . . 1.378(3) yes
C4 H1c4 . . 0.96 yes
C5 C6 . . 1.374(3) yes
C1 C2 . . 1.398(2) yes
C1 C6 . . 1.390(3) yes
C1 C7 . . 1.504(3) yes
C23 C29a . . 1.521(4) yes
C23 C28a . . 1.530(3) yes
C23 C30a . . 1.536(3) yes
C2 H1c2 . . 0.96 yes
C6 H1c6 . . 0.96 yes
C36 C35 . . 1.377(3) yes
C36 H1c36 . . 0.96 yes
C33 C32 . . 1.392(3) yes
C33 H1c33 . . 0.96 yes
C21 H1c21 . . 0.96 yes
C32 H1c32 . . 0.96 yes
C13a H1c13a . . 0.96 yes
C13a H2c13a . . 0.96 yes
C13a H3c13a . . 0.96 yes
C15a H1c15a . . 0.96 yes
C15a H2c15a . . 0.96 yes
C15a H3c15a . . 0.96 yes
C14a H1c14a . . 0.96 yes
C14a H2c14a . . 0.96 yes
C14a H3c14a . . 0.96 yes
C11a H1c11a . . 0.96 yes
C11a H2c11a . . 0.96 yes
C11a H3c11a . . 0.96 yes
C10a H1c10a . . 0.96 yes
C10a H2c10a . . 0.96 yes
C10a H3c10a . . 0.96 yes
C12a H1c12a . . 0.96 yes
C12a H2c12a . . 0.96 yes
C12a H3c12a . . 0.96 yes
C11b H1c11b . . 0.96 yes
C11b H2c11b . . 0.96 yes
C11b H3c11b . . 0.96 yes
C10b H1c10b . . 0.96 yes
C10b H2c10b . . 0.96 yes
C10b H3c10b . . 0.96 yes
C12b H1c12b . . 0.96 yes
C12b H2c12b . . 0.96 yes
C12b H3c12b . . 0.96 yes
C29a H1c29a . . 0.96 yes
C29a H2c29a . . 0.96 yes
C29a H3c29a . . 0.96 yes
C28a H1c28a . . 0.96 yes
C28a H2c28a . . 0.96 yes
C28a H3c28a . . 0.96 yes
C30a H1c30a . . 0.96 yes
C30a H2c30a . . 0.96 yes
C30a H3c30a . . 0.96 yes
C26a H1c26a . . 0.96 yes
C26a H2c26a . . 0.96 yes
C26a H3c26a . . 0.96 yes
C25a H1c25a . . 0.96 yes
C25a H2c25a . . 0.96 yes
C25a H3c25a . . 0.96 yes
C27a H1c27a . . 0.96 yes
C27a H2c27a . . 0.96 yes
C27a H3c27a . . 0.96 yes
C26b H1c26b . . 0.96 yes
C26b H2c26b . . 0.96 yes
C26b H3c26b . . 0.96 yes
C25b H1c25b . . 0.96 yes
C25b H2c25b . . 0.96 yes
C25b H3c25b . . 0.96 yes
C27b H1c27b . . 0.96 yes
C27b H2c27b . . 0.96 yes
C27b H3c27b . . 0.96 yes
C44a H1c44a . . 0.96 yes
C44a H2c44a . . 0.96 yes
C44a H3c44a . . 0.96 yes
C43a H1c43a . . 0.96 yes
C43a H2c43a . . 0.96 yes
C43a H3c43a . . 0.96 yes
C45a H1c45a . . 0.96 yes
C45a H2c45a . . 0.96 yes
C45a H3c45a . . 0.96 yes
C44b H1c44b . . 0.96 yes
C44b H2c44b . . 0.96 yes
C44b H3c44b . . 0.96 yes
C43b H1c43b . . 0.96 yes
C43b H2c43b . . 0.96 yes
C43b H3c43b . . 0.96 yes
C45b H1c45b . . 0.96 yes
C45b H2c45b . . 0.96 yes
C45b H3c45b . . 0.96 yes
C40a H1c40a . . 0.96 yes
C40a H2c40a . . 0.96 yes
C40a H3c40a . . 0.96 yes
C41a H1c41a . . 0.96 yes
C41a H2c41a . . 0.96 yes
C41a H3c41a . . 0.96 yes
C42a H1c42a . . 0.96 yes
C42a H2c42a . . 0.96 yes
C42a H3c42a . . 0.96 yes
C40b H1c40b . . 0.96 yes
C40b H2c40b . . 0.96 yes
C40b H3c40b . . 0.96 yes
C41b H1c41b . . 0.96 yes
C41b H2c41b . . 0.96 yes
C41b H3c41b . . 0.96 yes
C42b H1c42b . . 0.96 yes
C42b H2c42b . . 0.96 yes
C42b H3c42b . . 0.96 yes
